data_1530928
loop_
_publ_author_name
'Umanskii, Ya.S.'
'Chebotarev, N.T.'

_publ_section_title
;
 The structure and the composition of the ferric- tungsten carbides
;
_journal_name_full 'Izvestiya Akademii Nauk SSSR, Seriya Fizicheskaya'
_journal_page_first 24
_journal_page_last 38
_journal_volume 15
_journal_year 1951
_chemical_formula_sum 'C Fe2 W2'
_chemical_name_systematic 'Fe2 W2 C'
_space_group_IT_number 203
_symmetry_space_group_name_Hall 'F 2 2 3 -1d'
_symmetry_space_group_name_H-M 'F d -3 :1'
_cell_angle_alpha 90
_cell_angle_beta 90
_cell_angle_gamma 90
_cell_formula_units_Z 24
_cell_length_a 11.105
_cell_length_b 11.105
_cell_length_c 11.105
_cell_volume 1369.480
_citation_journal_id_ASTM IANFAY
_cod_data_source_file Umanskii_IANFAY_1951_1449.cif
_cod_data_source_block C1Fe2W2
_cod_original_cell_volume 1369.48
_cod_original_sg_symbol_Hall '-F 2uv 2vw 3 (x+1/8,y+1/8,z+1/8)'
_cod_original_formula_sum 'C1 Fe2 W2'
_cod_database_code 1530928

loop_
_symmetry_equiv_pos_as_xyz
x,y,z
-x+1/2,-y+1/2,z
x,-y+1/2,-z+1/2
-x+1/2,y,-z+1/2
z,x,y
-z+1/2,-x+1/2,y
z,-x+1/2,-y+1/2
-z+1/2,x,-y+1/2
y,z,x
y,-z+1/2,-x+1/2
-y+1/2,z,-x+1/2
-y+1/2,-z+1/2,x
-x+1/4,-y+1/4,-z+1/4
x-1/4,y-1/4,-z+1/4
-x+1/4,y-1/4,z-1/4
x-1/4,-y+1/4,z-1/4
-z+1/4,-x+1/4,-y+1/4
z-1/4,x-1/4,-y+1/4
-z+1/4,x-1/4,y-1/4
z-1/4,-x+1/4,y-1/4
-y+1/4,-z+1/4,-x+1/4
-y+1/4,z-1/4,x-1/4
y-1/4,-z+1/4,x-1/4
y-1/4,z-1/4,-x+1/4
x,y+1/2,z+1/2
-x+1/2,-y+1,z+1/2
x,-y+1,-z+1
-x+1/2,y+1/2,-z+1
z,x+1/2,y+1/2
-z+1/2,-x+1,y+1/2
z,-x+1,-y+1
-z+1/2,x+1/2,-y+1
y,z+1/2,x+1/2
y,-z+1,-x+1
-y+1/2,z+1/2,-x+1
-y+1/2,-z+1,x+1/2
-x+1/4,-y+3/4,-z+3/4
x-1/4,y+1/4,-z+3/4
-x+1/4,y+1/4,z+1/4
x-1/4,-y+3/4,z+1/4
-z+1/4,-x+3/4,-y+3/4
z-1/4,x+1/4,-y+3/4
-z+1/4,x+1/4,y+1/4
z-1/4,-x+3/4,y+1/4
-y+1/4,-z+3/4,-x+3/4
-y+1/4,z+1/4,x+1/4
y-1/4,-z+3/4,x+1/4
y-1/4,z+1/4,-x+3/4
x+1/2,y,z+1/2
-x+1,-y+1/2,z+1/2
x+1/2,-y+1/2,-z+1
-x+1,y,-z+1
z+1/2,x,y+1/2
-z+1,-x+1/2,y+1/2
z+1/2,-x+1/2,-y+1
-z+1,x,-y+1
y+1/2,z,x+1/2
y+1/2,-z+1/2,-x+1
-y+1,z,-x+1
-y+1,-z+1/2,x+1/2
-x+3/4,-y+1/4,-z+3/4
x+1/4,y-1/4,-z+3/4
-x+3/4,y-1/4,z+1/4
x+1/4,-y+1/4,z+1/4
-z+3/4,-x+1/4,-y+3/4
z+1/4,x-1/4,-y+3/4
-z+3/4,x-1/4,y+1/4
z+1/4,-x+1/4,y+1/4
-y+3/4,-z+1/4,-x+3/4
-y+3/4,z-1/4,x+1/4
y+1/4,-z+1/4,x+1/4
y+1/4,z-1/4,-x+3/4
x+1/2,y+1/2,z
-x+1,-y+1,z
x+1/2,-y+1,-z+1/2
-x+1,y+1/2,-z+1/2
z+1/2,x+1/2,y
-z+1,-x+1,y
z+1/2,-x+1,-y+1/2
-z+1,x+1/2,-y+1/2
y+1/2,z+1/2,x
y+1/2,-z+1,-x+1/2
-y+1,z+1/2,-x+1/2
-y+1,-z+1,x
-x+3/4,-y+3/4,-z+1/4
x+1/4,y+1/4,-z+1/4
-x+3/4,y+1/4,z-1/4
x+1/4,-y+3/4,z-1/4
-z+3/4,-x+3/4,-y+1/4
z+1/4,x+1/4,-y+1/4
-z+3/4,x+1/4,y-1/4
z+1/4,-x+3/4,y-1/4
-y+3/4,-z+3/4,-x+1/4
-y+3/4,z+1/4,x-1/4
y+1/4,-z+3/4,x-1/4
y+1/4,z+1/4,-x+1/4

loop_
_atom_site_label
_atom_site_type_symbol
_atom_site_fract_x
_atom_site_fract_y
_atom_site_fract_z
_atom_site_occupancy
_atom_site_U_iso_or_equiv
C1 C 0.125 0.125 0.125 1 0.0
C2 C 0 0 0 1 0.0
Fe1 Fe -0.168 -0.168 -0.168 1 0.0
Fe2 Fe 0.625 0.625 0.625 1 0.0
W1 W 0.194 0 0 1 0.0
